data_1574176
loop_
_publ_author_name
'Yuhara, Kazuhiro'
'Tanaka, Kazuo'

_publ_section_title
;
 Solid-state temperature-dependent luminescence of
 C,C&#x2032;-diaryl-o-carboranes based on restriction of excited-state
 structural relaxation
;
_journal_issue 15
_journal_name_full 'Chemical Science'
_journal_page_first 6495
_journal_page_last 6506
_journal_paper_doi 10.1039/D5SC00875A
_journal_volume 16
_journal_year 2025
_chemical_formula_moiety 'C26 H26 B10 S'
_chemical_formula_sum 'C26 H26 B10 S'
_chemical_formula_weight 478.63
_chemical_name_common T-H
_chemical_name_systematic T-H
_space_group_crystal_system triclinic
_space_group_IT_number 2
_space_group_name_Hall '-P 1'
_space_group_name_H-M_alt 'P -1'
_atom_sites_solution_hydrogens geom
_audit_creation_method SHELXL-2018/3
_audit_update_record
;
2024-12-20 deposited with the CCDC.	2025-03-05 downloaded from the CCDC.
;
_cell_angle_alpha 109.650(5)
_cell_angle_beta 100.826(3)
_cell_angle_gamma 99.410(5)
_cell_formula_units_Z 2
_cell_length_a 9.459(4)
_cell_length_b 11.316(5)
_cell_length_c 12.775(6)
_cell_measurement_reflns_used 3703
_cell_measurement_temperature 143(2)
_cell_measurement_theta_max 27.5
_cell_measurement_theta_min 3.1
_cell_volume 1226.3(9)
_computing_structure_refinement 'SHELXL-2018/3 (Sheldrick, 2018)'
_computing_structure_solution 'SHELXT 2018/2 (Sheldrick, 2018)'
_diffrn_ambient_temperature 143(2)
_diffrn_detector_area_resol_mean 28.5714
_diffrn_measured_fraction_theta_full 0.977
_diffrn_measured_fraction_theta_max 0.953
_diffrn_measurement_device_type 'Rigaku Saturn724+ (4x4 bin mode)'
_diffrn_measurement_method 'profile data from \w-scans'
_diffrn_radiation_type MoK\a
_diffrn_radiation_wavelength 0.71075
_diffrn_reflns_av_R_equivalents 0.0486
_diffrn_reflns_av_unetI/netI 0.1152
_diffrn_reflns_Laue_measured_fraction_full 0.977
_diffrn_reflns_Laue_measured_fraction_max 0.953
_diffrn_reflns_limit_h_max 12
_diffrn_reflns_limit_h_min -11
_diffrn_reflns_limit_k_max 14
_diffrn_reflns_limit_k_min -13
_diffrn_reflns_limit_l_max 16
_diffrn_reflns_limit_l_min -16
_diffrn_reflns_number 10041
_diffrn_reflns_point_group_measured_fraction_full 0.977
_diffrn_reflns_point_group_measured_fraction_max 0.953
_diffrn_reflns_theta_full 25.242
_diffrn_reflns_theta_max 27.488
_diffrn_reflns_theta_min 3.057
_diffrn_source 'Rotating Anode'
_exptl_absorpt_coefficient_mu 0.149
_exptl_absorpt_correction_T_max 1.000
_exptl_absorpt_correction_T_min 0.771
_exptl_absorpt_correction_type multi-scan
_exptl_absorpt_process_details 'REQAB; Rigaku, 1998'
_exptl_crystal_colour Orange
_exptl_crystal_density_diffrn 1.296
_exptl_crystal_description Block
_exptl_crystal_F_000 496
_exptl_crystal_preparation Luminescent
_exptl_crystal_size_max 0.170
_exptl_crystal_size_mid 0.170
_exptl_crystal_size_min 0.070
_refine_diff_density_max 0.263
_refine_diff_density_min -0.275
_refine_diff_density_rms 0.051
_refine_ls_extinction_method none
_refine_ls_goodness_of_fit_ref 0.872
_refine_ls_hydrogen_treatment constr
_refine_ls_matrix_type full
_refine_ls_number_parameters 334
_refine_ls_number_reflns 5379
_refine_ls_number_restraints 0
_refine_ls_restrained_S_all 0.872
_refine_ls_R_factor_all 0.0649
_refine_ls_R_factor_gt 0.0416
_refine_ls_shift/su_max 0.000
_refine_ls_shift/su_mean 0.000
_refine_ls_structure_factor_coef Fsqd
_refine_ls_weighting_details 'w=1/[\s^2^(Fo^2^)+(0.0322P)^2^] where P=(Fo^2^+2Fc^2^)/3'
_refine_ls_weighting_scheme calc
_refine_ls_wR_factor_gt 0.0944
_refine_ls_wR_factor_ref 0.0990
_reflns_Friedel_coverage 0.000
_reflns_number_gt 3074
_reflns_number_total 5379
_reflns_threshold_expression 'I > 2\s(I)'
_cod_data_source_file d5sc00875a2.cif
_cod_data_source_block T-H
_cod_depositor_comments
;
The following automatic conversions were performed:

data item '_exptl_absorpt_correction_type' value 'Multi-scan' was
changed to 'multi-scan' in accordance with the
/home/data/users/saulius/crontab/automatic-downloads/rss-feeds/RSC/lib/dictionaries/cif_core.dic
dictionary named 'cif_core.dic' version 2.4.2 last updated on
2011-04-26.

Automatic conversion script
Id: cif_fix_values 8170 2020-07-09 18:12:32Z antanas 

 Adding full bibliography for 1574174--1574180.cif.
;
_cod_database_code 1574176
_shelx_shelxl_version_number 2018/3
_shelx_space_group_comment
;
The symmetry employed for this shelxl refinement is uniquely defined
by the following loop, which should always be used as a source of
symmetry information in preference to the above space-group names.
They are only intended as comments.
;
_shelx_estimated_absorpt_t_min 0.975
_shelx_estimated_absorpt_t_max 0.990

loop_
_space_group_symop_operation_xyz
'x, y, z'
'-x, -y, -z'

loop_
_atom_site_label
_atom_site_type_symbol
_atom_site_fract_x
_atom_site_fract_y
_atom_site_fract_z
_atom_site_U_iso_or_equiv
_atom_site_adp_type
_atom_site_occupancy
_atom_site_site_symmetry_order
_atom_site_calc_flag
_atom_site_refinement_flags_posn
_atom_site_refinement_flags_adp
_atom_site_refinement_flags_occupancy
_atom_site_disorder_assembly
_atom_site_disorder_group
S1 S 0.29626(6) 0.29808(5) 0.43513(4) 0.03506(15) Uani 1 1 d . . . . .
C1 C 0.76667(18) 0.20716(16) 0.82559(15) 0.0177(4) Uani 1 1 d . . . . .
C2 C 0.63490(18) 0.26149(15) 0.90805(14) 0.0159(4) Uani 1 1 d . . . . .
C3 C 0.1412(2) 0.31518(18) 0.35297(17) 0.0324(5) Uani 1 1 d . . . . .
H3 H 0.125259 0.300074 0.274994 0.039 Uiso 1 1 calc R U . . .
C4 C 0.0460(2) 0.35307(19) 0.41536(17) 0.0337(5) Uani 1 1 d . . . . .
H4 H -0.043811 0.367892 0.385306 0.040 Uiso 1 1 calc R U . . .
C5 C 0.0967(2) 0.36825(19) 0.53243(17) 0.0295(5) Uani 1 1 d . . . . .
H5 H 0.043387 0.394000 0.586786 0.035 Uiso 1 1 calc R U . . .
C6 C 0.23176(19) 0.34108(16) 0.55664(15) 0.0200(4) Uani 1 1 d . . . . .
C7 C 0.31596(18) 0.33492(16) 0.66356(15) 0.0184(4) Uani 1 1 d . . . . .
C8 C 0.27025(18) 0.22867(16) 0.69391(15) 0.0174(4) Uani 1 1 d . . . . .
C9 C 0.12738(18) 0.13978(16) 0.63490(15) 0.0209(4) Uani 1 1 d . . . . .
H9 H 0.066606 0.151742 0.574957 0.025 Uiso 1 1 calc R U . . .
C10 C 0.07957(19) 0.03977(16) 0.66434(15) 0.0224(4) Uani 1 1 d . . . . .
H10 H -0.014076 -0.015485 0.626210 0.027 Uiso 1 1 calc R U . . .
C11 C 0.17217(19) 0.01935(16) 0.75316(15) 0.0210(4) Uani 1 1 d . . . . .
H11 H 0.138044 -0.048741 0.774488 0.025 Uiso 1 1 calc R U . . .
C12 C 0.31117(18) 0.09759(15) 0.80866(15) 0.0186(4) Uani 1 1 d . . . . .
H12 H 0.371116 0.079096 0.864699 0.022 Uiso 1 1 calc R U . . .
C13 C 0.36756(17) 0.20727(16) 0.78324(14) 0.0162(4) Uani 1 1 d . . . . .
C14 C 0.50813(17) 0.29830(15) 0.84457(14) 0.0152(4) Uani 1 1 d . . . . .
C15 C 0.52868(18) 0.42153(16) 0.83540(14) 0.0165(4) Uani 1 1 d . . . . .
C16 C 0.63055(18) 0.53777(16) 0.92102(15) 0.0180(4) Uani 1 1 d . . . . .
H16 H 0.682228 0.535386 0.989520 0.022 Uiso 1 1 calc R U . . .
C17 C 0.65265(18) 0.65051(16) 0.90383(15) 0.0208(4) Uani 1 1 d . . . . .
H17 H 0.718780 0.723933 0.960954 0.025 Uiso 1 1 calc R U . . .
C18 C 0.57744(19) 0.65882(17) 0.80110(16) 0.0225(4) Uani 1 1 d . . . . .
H18 H 0.599519 0.735059 0.788183 0.027 Uiso 1 1 calc R U . . .
C19 C 0.47245(19) 0.55447(16) 0.72118(15) 0.0216(4) Uani 1 1 d . . . . .
H19 H 0.421568 0.560549 0.654169 0.026 Uiso 1 1 calc R U . . .
C20 C 0.43893(18) 0.43585(16) 0.73826(15) 0.0178(4) Uani 1 1 d . . . . .
C21 C 0.73754(17) 0.20464(16) 0.70503(15) 0.0184(4) Uani 1 1 d . . . . .
C22 C 0.75326(19) 0.31738(17) 0.68251(16) 0.0226(4) Uani 1 1 d . . . . .
H22 H 0.783288 0.397372 0.743434 0.027 Uiso 1 1 calc R U . . .
C23 C 0.7247(2) 0.31193(18) 0.57046(17) 0.0287(5) Uani 1 1 d . . . . .
H23 H 0.732929 0.388106 0.556722 0.034 Uiso 1 1 calc R U . . .
C24 C 0.6841(2) 0.19385(19) 0.47871(17) 0.0299(5) Uani 1 1 d . . . . .
H24 H 0.665882 0.190198 0.403430 0.036 Uiso 1 1 calc R U . . .
C25 C 0.6710(2) 0.08187(18) 0.50046(17) 0.0274(4) Uani 1 1 d . . . . .
H25 H 0.645519 0.002274 0.439292 0.033 Uiso 1 1 calc R U . . .
C26 C 0.69532(18) 0.08614(17) 0.61207(16) 0.0237(4) Uani 1 1 d . . . . .
H26 H 0.683408 0.009514 0.625140 0.028 Uiso 1 1 calc R U . . .
B1 B 0.8181(2) 0.35340(19) 0.93844(17) 0.0176(4) Uani 1 1 d . . . . .
H1A H 0.839897 0.444849 0.924714 0.021 Uiso 1 1 calc R U . . .
B2 B 0.7348(2) 0.33744(19) 1.04835(17) 0.0184(4) Uani 1 1 d . . . . .
H2A H 0.705419 0.419141 1.108602 0.022 Uiso 1 1 calc R U . . .
B3 B 0.6250(2) 0.17603(18) 0.99585(17) 0.0179(4) Uani 1 1 d . . . . .
H3A H 0.523783 0.150637 1.022274 0.022 Uiso 1 1 calc R U . . .
B4 B 0.6419(2) 0.09887(18) 0.85222(18) 0.0177(4) Uani 1 1 d . . . . .
H4A H 0.549870 0.025630 0.782904 0.021 Uiso 1 1 calc R U . . .
B5 B 0.8290(2) 0.0895(2) 0.86151(19) 0.0209(5) Uani 1 1 d . . . . .
H5A H 0.858501 0.008539 0.800519 0.025 Uiso 1 1 calc R U . . .
B6 B 0.9404(2) 0.25018(19) 0.91581(18) 0.0209(5) Uani 1 1 d . . . . .
H6A H 1.042845 0.274930 0.890648 0.025 Uiso 1 1 calc R U . . .
B7 B 0.9227(2) 0.33041(19) 1.05643(18) 0.0207(5) Uani 1 1 d . . . . .
H7A H 1.014188 0.407697 1.122746 0.025 Uiso 1 1 calc R U . . .
B8 B 0.7431(2) 0.0691(2) 0.96774(18) 0.0213(5) Uani 1 1 d . . . . .
H8A H 0.716691 -0.025505 0.975313 0.026 Uiso 1 1 calc R U . . .
B9 B 0.9302(2) 0.16477(19) 1.00921(18) 0.0218(5) Uani 1 1 d . . . . .
H9A H 1.025702 0.133441 1.044983 0.026 Uiso 1 1 calc R U . . .
B10 B 0.8037(2) 0.21836(19) 1.09055(19) 0.0214(5) Uani 1 1 d . . . . .
H10A H 0.818610 0.221525 1.179024 0.026 Uiso 1 1 calc R U . . .

loop_
_atom_site_aniso_label
_atom_site_aniso_U_11
_atom_site_aniso_U_22
_atom_site_aniso_U_33
_atom_site_aniso_U_23
_atom_site_aniso_U_13
_atom_site_aniso_U_12
S1 0.0337(3) 0.0563(4) 0.0207(3) 0.0167(3) 0.0083(2) 0.0199(3)
C1 0.0149(8) 0.0184(10) 0.0194(10) 0.0063(8) 0.0049(7) 0.0046(7)
C2 0.0138(8) 0.0178(9) 0.0151(9) 0.0060(8) 0.0031(7) 0.0024(7)
C3 0.0344(11) 0.0388(12) 0.0212(11) 0.0143(9) -0.0032(9) 0.0072(9)
C4 0.0282(11) 0.0401(13) 0.0317(12) 0.0175(10) -0.0035(9) 0.0102(9)
C5 0.0229(10) 0.0448(12) 0.0242(11) 0.0172(10) 0.0024(8) 0.0127(9)
C6 0.0221(9) 0.0185(10) 0.0173(9) 0.0052(8) 0.0048(7) 0.0035(7)
C7 0.0164(8) 0.0227(10) 0.0167(9) 0.0064(8) 0.0056(7) 0.0078(7)
C8 0.0166(8) 0.0193(10) 0.0151(9) 0.0036(8) 0.0051(7) 0.0064(7)
C9 0.0173(9) 0.0264(10) 0.0164(10) 0.0058(8) 0.0014(7) 0.0067(7)
C10 0.0165(9) 0.0240(10) 0.0214(10) 0.0056(8) 0.0019(7) 0.0004(7)
C11 0.0205(9) 0.0196(10) 0.0234(10) 0.0091(8) 0.0072(8) 0.0024(7)
C12 0.0169(8) 0.0214(10) 0.0191(10) 0.0086(8) 0.0059(7) 0.0053(7)
C13 0.0136(8) 0.0202(9) 0.0140(9) 0.0044(7) 0.0054(7) 0.0051(7)
C14 0.0148(8) 0.0186(9) 0.0120(9) 0.0049(7) 0.0041(7) 0.0046(7)
C15 0.0145(8) 0.0207(10) 0.0152(9) 0.0057(8) 0.0074(7) 0.0054(7)
C16 0.0163(8) 0.0202(10) 0.0175(9) 0.0064(8) 0.0043(7) 0.0062(7)
C17 0.0197(9) 0.0192(10) 0.0199(10) 0.0032(8) 0.0057(8) 0.0035(7)
C18 0.0264(10) 0.0196(10) 0.0241(10) 0.0103(8) 0.0081(8) 0.0069(8)
C19 0.0247(10) 0.0252(10) 0.0199(10) 0.0126(8) 0.0078(8) 0.0082(8)
C20 0.0172(8) 0.0220(10) 0.0161(9) 0.0076(8) 0.0058(7) 0.0067(7)
C21 0.0125(8) 0.0236(10) 0.0185(10) 0.0066(8) 0.0058(7) 0.0034(7)
C22 0.0216(9) 0.0231(10) 0.0209(10) 0.0059(8) 0.0070(8) 0.0035(7)
C23 0.0325(11) 0.0306(11) 0.0275(11) 0.0153(9) 0.0117(9) 0.0063(9)
C24 0.0287(11) 0.0429(13) 0.0174(10) 0.0108(9) 0.0081(8) 0.0062(9)
C25 0.0252(10) 0.0283(11) 0.0211(10) 0.0011(9) 0.0056(8) 0.0041(8)
C26 0.0196(9) 0.0267(11) 0.0225(11) 0.0069(9) 0.0054(8) 0.0046(8)
B1 0.0126(9) 0.0190(11) 0.0188(11) 0.0060(9) 0.0025(8) 0.0022(8)
B2 0.0159(9) 0.0206(11) 0.0161(11) 0.0060(9) 0.0016(8) 0.0023(8)
B3 0.0164(9) 0.0199(11) 0.0178(11) 0.0095(9) 0.0030(8) 0.0018(8)
B4 0.0139(9) 0.0175(11) 0.0217(11) 0.0085(9) 0.0041(8) 0.0023(8)
B5 0.0161(10) 0.0199(11) 0.0280(12) 0.0101(9) 0.0056(9) 0.0059(8)
B6 0.0128(9) 0.0236(12) 0.0251(12) 0.0097(10) 0.0027(8) 0.0026(8)
B7 0.0164(10) 0.0212(11) 0.0222(11) 0.0092(9) 0.0002(8) 0.0022(8)
B8 0.0165(10) 0.0238(12) 0.0237(12) 0.0113(10) 0.0028(9) 0.0035(8)
B9 0.0153(10) 0.0241(12) 0.0271(12) 0.0123(10) 0.0029(9) 0.0052(8)
B10 0.0174(10) 0.0239(12) 0.0212(11) 0.0100(9) 0.0003(8) 0.0028(8)

loop_
_atom_type_symbol
_atom_type_description
_atom_type_scat_dispersion_real
_atom_type_scat_dispersion_imag
_atom_type_scat_source
C C 0.0033 0.0016 'International Tables Vol C Tables 4.2.6.8 and 6.1.1.4'
H H 0.0000 0.0000 'International Tables Vol C Tables 4.2.6.8 and 6.1.1.4'
B B 0.0013 0.0007 'International Tables Vol C Tables 4.2.6.8 and 6.1.1.4'
S S 0.1246 0.1234 'International Tables Vol C Tables 4.2.6.8 and 6.1.1.4'

loop_
_geom_angle_atom_site_label_1
_geom_angle_atom_site_label_2
_geom_angle_atom_site_label_3
_geom_angle
_geom_angle_site_symmetry_1
_geom_angle_site_symmetry_3
_geom_angle_publ_flag
C3 S1 C6 92.46(10) . . ?
C21 C1 B5 122.64(14) . . ?
C21 C1 B6 123.45(14) . . ?
B5 C1 B6 62.71(11) . . ?
C21 C1 B1 118.83(14) . . ?
B5 C1 B1 112.64(14) . . ?
B6 C1 B1 62.33(11) . . ?
C21 C1 B4 117.11(14) . . ?
B5 C1 B4 62.40(11) . . ?
B6 C1 B4 113.03(14) . . ?
B1 C1 B4 109.88(14) . . ?
C21 C1 C2 117.09(13) . . ?
B5 C1 C2 109.38(13) . . ?
B6 C1 C2 109.96(13) . . ?
B1 C1 C2 59.76(10) . . ?
B4 C1 C2 59.06(10) . . ?
C14 C2 B2 128.10(15) . . ?
C14 C2 B3 127.07(14) . . ?
B2 C2 B3 62.62(11) . . ?
C14 C2 B4 116.51(14) . . ?
B2 C2 B4 111.65(13) . . ?
B3 C2 B4 62.44(11) . . ?
C14 C2 B1 118.89(14) . . ?
B2 C2 B1 61.62(11) . . ?
B3 C2 B1 110.62(13) . . ?
B4 C2 B1 105.90(13) . . ?
C14 C2 C1 114.95(14) . . ?
B2 C2 C1 106.32(13) . . ?
B3 C2 C1 106.81(12) . . ?
B4 C2 C1 57.42(10) . . ?
B1 C2 C1 56.72(9) . . ?
C4 C3 S1 111.44(16) . . ?
C3 C4 C5 112.98(18) . . ?
C6 C5 C4 113.01(18) . . ?
C5 C6 C7 129.79(17) . . ?
C5 C6 S1 110.11(14) . . ?
C7 C6 S1 119.92(13) . . ?
C20 C7 C8 119.13(16) . . ?
C20 C7 C6 121.02(16) . . ?
C8 C7 C6 119.81(15) . . ?
C7 C8 C9 120.45(16) . . ?
C7 C8 C13 120.09(15) . . ?
C9 C8 C13 119.45(16) . . ?
C10 C9 C8 121.58(17) . . ?
C9 C10 C11 119.55(16) . . ?
C12 C11 C10 121.22(17) . . ?
C11 C12 C13 122.02(17) . . ?
C12 C13 C14 124.42(16) . . ?
C12 C13 C8 116.10(15) . . ?
C14 C13 C8 119.39(15) . . ?
C15 C14 C13 117.43(15) . . ?
C15 C14 C2 120.77(14) . . ?
C13 C14 C2 121.59(15) . . ?
C14 C15 C20 119.53(15) . . ?
C14 C15 C16 124.17(16) . . ?
C20 C15 C16 116.23(15) . . ?
C17 C16 C15 121.40(17) . . ?
C16 C17 C18 121.40(16) . . ?
C19 C18 C17 119.45(17) . . ?
C18 C19 C20 121.18(17) . . ?
C7 C20 C19 120.62(16) . . ?
C7 C20 C15 119.92(16) . . ?
C19 C20 C15 119.42(15) . . ?
C22 C21 C26 118.37(17) . . ?
C22 C21 C1 122.10(15) . . ?
C26 C21 C1 119.53(16) . . ?
C23 C22 C21 120.76(17) . . ?
C22 C23 C24 120.44(18) . . ?
C25 C24 C23 119.08(19) . . ?
C24 C25 C26 120.92(18) . . ?
C25 C26 C21 120.39(18) . . ?
C1 B1 B7 106.54(14) . . ?
C1 B1 C2 63.51(10) . . ?
B7 B1 C2 106.40(14) . . ?
C1 B1 B6 58.77(11) . . ?
B7 B1 B6 60.29(12) . . ?
C2 B1 B6 110.13(14) . . ?
C1 B1 B2 108.42(14) . . ?
B7 B1 B2 60.26(11) . . ?
C2 B1 B2 57.48(10) . . ?
B6 B1 B2 109.24(15) . . ?
C2 B2 B3 58.97(10) . . ?
C2 B2 B7 108.47(15) . . ?
B3 B2 B7 107.74(14) . . ?
C2 B2 B1 60.90(11) . . ?
B3 B2 B1 107.23(14) . . ?
B7 B2 B1 59.42(11) . . ?
C2 B2 B10 106.88(14) . . ?
B3 B2 B10 59.59(11) . . ?
B7 B2 B10 59.85(11) . . ?
B1 B2 B10 106.66(15) . . ?
C2 B3 B10 107.02(14) . . ?
C2 B3 B8 107.59(14) . . ?
B10 B3 B8 60.75(11) . . ?
C2 B3 B2 58.40(10) . . ?
B10 B3 B2 60.34(11) . . ?
B8 B3 B2 108.44(14) . . ?
C2 B3 B4 59.82(11) . . ?
B10 B3 B4 107.22(14) . . ?
B8 B3 B4 59.26(11) . . ?
B2 B3 B4 106.30(14) . . ?
C1 B4 C2 63.53(10) . . ?
C1 B4 B8 105.73(13) . . ?
C2 B4 B8 106.21(14) . . ?
C1 B4 B5 58.22(10) . . ?
C2 B4 B5 109.62(13) . . ?
B8 B4 B5 59.87(11) . . ?
C1 B4 B3 107.91(13) . . ?
C2 B4 B3 57.73(10) . . ?
B8 B4 B3 59.63(11) . . ?
B5 B4 B3 108.06(14) . . ?
C1 B5 B8 106.60(14) . . ?
C1 B5 B6 58.80(11) . . ?
B8 B5 B6 108.45(15) . . ?
C1 B5 B4 59.38(10) . . ?
B8 B5 B4 59.81(11) . . ?
B6 B5 B4 107.47(14) . . ?
C1 B5 B9 106.17(14) . . ?
B8 B5 B9 60.75(12) . . ?
B6 B5 B9 59.94(11) . . ?
B4 B5 B9 108.09(15) . . ?
C1 B6 B1 58.90(10) . . ?
C1 B6 B7 106.17(14) . . ?
B1 B6 B7 59.70(11) . . ?
C1 B6 B5 58.49(10) . . ?
B1 B6 B5 106.53(14) . . ?
B7 B6 B5 107.96(14) . . ?
C1 B6 B9 106.18(14) . . ?
B1 B6 B9 107.54(15) . . ?
B7 B6 B9 60.32(12) . . ?
B5 B6 B9 60.25(12) . . ?
B1 B7 B6 60.01(11) . . ?
B1 B7 B10 107.63(14) . . ?
B6 B7 B10 108.10(14) . . ?
B1 B7 B2 60.32(11) . . ?
B6 B7 B2 109.06(14) . . ?
B10 B7 B2 60.19(11) . . ?
B1 B7 B9 107.47(14) . . ?
B6 B7 B9 59.93(12) . . ?
B10 B7 B9 59.90(11) . . ?
B2 B7 B9 108.51(13) . . ?
B4 B8 B5 60.32(12) . . ?
B4 B8 B3 61.11(11) . . ?
B5 B8 B3 109.60(15) . . ?
B4 B8 B10 107.72(14) . . ?
B5 B8 B10 107.74(15) . . ?
B3 B8 B10 59.53(11) . . ?
B4 B8 B9 107.95(14) . . ?
B5 B8 B9 60.06(11) . . ?
B3 B8 B9 108.03(14) . . ?
B10 B8 B9 59.44(11) . . ?
B6 B9 B10 107.92(14) . . ?
B6 B9 B5 59.80(11) . . ?
B10 B9 B5 107.63(14) . . ?
B6 B9 B7 59.75(12) . . ?
B10 B9 B7 59.84(11) . . ?
B5 B9 B7 107.16(14) . . ?
B6 B9 B8 107.10(14) . . ?
B10 B9 B8 60.17(11) . . ?
B5 B9 B8 59.19(11) . . ?
B7 B9 B8 107.21(14) . . ?
B3 B10 B7 108.21(15) . . ?
B3 B10 B9 108.94(15) . . ?
B7 B10 B9 60.26(11) . . ?
B3 B10 B2 60.07(11) . . ?
B7 B10 B2 59.96(11) . . ?
B9 B10 B2 108.61(15) . . ?
B3 B10 B8 59.72(11) . . ?
B7 B10 B8 107.71(16) . . ?
B9 B10 B8 60.39(11) . . ?
B2 B10 B8 107.42(15) . . ?

loop_
_geom_bond_atom_site_label_1
_geom_bond_atom_site_label_2
_geom_bond_distance
_geom_bond_site_symmetry_2
_geom_bond_publ_flag
S1 C3 1.715(2) . ?
S1 C6 1.7215(19) . ?
C1 C21 1.502(2) . ?
C1 B5 1.702(3) . ?
C1 B6 1.707(2) . ?
C1 B1 1.710(3) . ?
C1 B4 1.723(3) . ?
C1 C2 1.830(2) . ?
C2 C14 1.515(2) . ?
C2 B2 1.705(3) . ?
C2 B3 1.715(3) . ?
C2 B4 1.754(3) . ?
C2 B1 1.767(2) . ?
C3 C4 1.340(3) . ?
C4 C5 1.424(3) . ?
C5 C6 1.366(2) . ?
C6 C7 1.476(2) . ?
C7 C20 1.408(2) . ?
C7 C8 1.410(2) . ?
C8 C9 1.438(2) . ?
C8 C13 1.440(2) . ?
C9 C10 1.345(2) . ?
C10 C11 1.406(2) . ?
C11 C12 1.365(2) . ?
C12 C13 1.432(2) . ?
C13 C14 1.436(2) . ?
C14 C15 1.423(2) . ?
C15 C20 1.439(2) . ?
C15 C16 1.441(2) . ?
C16 C17 1.356(2) . ?
C17 C18 1.411(2) . ?
C18 C19 1.359(2) . ?
C19 C20 1.426(2) . ?
C21 C22 1.391(2) . ?
C21 C26 1.394(2) . ?
C22 C23 1.384(2) . ?
C23 C24 1.384(3) . ?
C24 C25 1.377(3) . ?
C25 C26 1.384(2) . ?
B1 B7 1.763(3) . ?
B1 B6 1.768(3) . ?
B1 B2 1.779(3) . ?
B2 B3 1.777(3) . ?
B2 B7 1.778(3) . ?
B2 B10 1.782(3) . ?
B3 B10 1.769(3) . ?
B3 B8 1.772(3) . ?
B3 B4 1.798(3) . ?
B4 B8 1.765(3) . ?
B4 B5 1.774(3) . ?
B5 B8 1.766(3) . ?
B5 B6 1.774(3) . ?
B5 B9 1.782(3) . ?
B6 B7 1.773(3) . ?
B6 B9 1.776(3) . ?
B7 B10 1.776(3) . ?
B7 B9 1.783(3) . ?
B8 B10 1.790(3) . ?
B8 B9 1.794(3) . ?
B9 B10 1.777(3) . ?
